data_4318181
loop_
_publ_author_name
'Nadia C. M\"osch-Zanetti'
'Sinje K\"opke'
'Regine Herbst-Irmer'
'Manuel Hewitt'

_publ_section_title
;
 Unsymmetrical Tren-Based Ligands: Synthesis and Reactivity of Rhenium
 Complexes
;
_journal_name_full 'Inorganic Chemistry'
_journal_page_first 3513
_journal_page_last 3520
_journal_paper_doi 10.1021/ic025572u
_journal_volume 41
_journal_year 2002
_chemical_formula_sum 'C25 H14 F15 N6 Re'
_chemical_formula_weight 869.62
_chemical_name_systematic
; 
 ? 
;
_space_group_IT_number 2
_symmetry_cell_setting triclinic
_symmetry_space_group_name_Hall '-P 1'
_symmetry_space_group_name_H-M 'P -1'
_atom_sites_solution_hydrogens geom
_atom_sites_solution_primary direct
_atom_sites_solution_secondary difmap
_audit_creation_method SHELXL-97
_cell_angle_alpha 91.66(3)
_cell_angle_beta 93.04(3)
_cell_angle_gamma 109.18(3)
_cell_formula_units_Z 2
_cell_length_a 9.409(2)
_cell_length_b 11.554(2)
_cell_length_c 13.180(3)
_cell_measurement_reflns_used 975
_cell_measurement_temperature 133(2)
_cell_measurement_theta_max 27.88
_cell_measurement_theta_min 1.87
_cell_volume 1349.7(5)
_computing_cell_refinement 'Siemens SAINT (V. 6.08b, BRUKER 1999)'
_computing_data_collection 'Siemens SMART (V.5.050, Siemens 1998)'
_computing_data_reduction 'Siemens SAINT (V. 6.08b, BRUKER 1999)'
_computing_molecular_graphics 'Bruker AXS SHELXTL (V. 5.10)'
_computing_publication_material 'SHELXL-97 (Sheldrick, 1997)'
_computing_structure_refinement 'SHELXL-97 (Sheldrick, 1997)'
_computing_structure_solution 'SHELXS-97 (Sheldrick, 1990)'
_diffrn_ambient_temperature 133(2)
_diffrn_detector_area_resol_mean '8.192 pixels/mm'
_diffrn_measured_fraction_theta_full 0.979
_diffrn_measured_fraction_theta_max 0.979
_diffrn_measurement_device_type 'STOE-Siemens-Huber four circle diffractometer'
_diffrn_measurement_method 'phi and omega scans'
_diffrn_radiation_monochromator graphite
_diffrn_radiation_source 'fine-focus sealed tube'
_diffrn_radiation_type MoK\a
_diffrn_radiation_wavelength 0.71073
_diffrn_reflns_av_R_equivalents 0.0399
_diffrn_reflns_av_sigmaI/netI 0.0269
_diffrn_reflns_limit_h_max 12
_diffrn_reflns_limit_h_min -12
_diffrn_reflns_limit_k_max 15
_diffrn_reflns_limit_k_min -15
_diffrn_reflns_limit_l_max 17
_diffrn_reflns_limit_l_min 0
_diffrn_reflns_number 22326
_diffrn_reflns_theta_full 27.93
_diffrn_reflns_theta_max 27.93
_diffrn_reflns_theta_min 1.87
_exptl_absorpt_coefficient_mu 4.636
_exptl_absorpt_correction_T_max 0.6543
_exptl_absorpt_correction_T_min 0.4574
_exptl_absorpt_correction_type multi-scan
_exptl_crystal_colour red
_exptl_crystal_density_diffrn 2.140
_exptl_crystal_density_method 'not measured'
_exptl_crystal_description blocks
_exptl_crystal_F_000 832
_exptl_crystal_size_max 0.20
_exptl_crystal_size_mid 0.10
_exptl_crystal_size_min 0.10
_refine_diff_density_max 1.336
_refine_diff_density_min -0.912
_refine_diff_density_rms 0.121
_refine_ls_extinction_coef 0.0022(3)
_refine_ls_extinction_expression Fc^*^=kFc[1+0.001xFc^2^\l^3^/sin(2\q)]^-1/4^
_refine_ls_extinction_method SHELXL
_refine_ls_goodness_of_fit_ref 1.131
_refine_ls_hydrogen_treatment mixed
_refine_ls_matrix_type full
_refine_ls_number_parameters 425
_refine_ls_number_reflns 6343
_refine_ls_number_restraints 0
_refine_ls_restrained_S_all 1.131
_refine_ls_R_factor_all 0.0285
_refine_ls_R_factor_gt 0.0261
_refine_ls_shift/su_max 0.001
_refine_ls_shift/su_mean 0.000
_refine_ls_structure_factor_coef Fsqd
_refine_ls_weighting_details 'calc w=1/[\s^2^(Fo^2^)+(0.0322P)^2^+1.4681P] where P=(Fo^2^+2Fc^2^)/3'
_refine_ls_weighting_scheme calc
_refine_ls_wR_factor_gt 0.0611
_refine_ls_wR_factor_ref 0.0619
_reflns_number_gt 6063
_reflns_number_total 6343
_reflns_threshold_expression >2sigma(I)
_cod_data_source_file ic025572u_s1_4.cif
_cod_data_source_block ekzem
_cod_database_code 4318181

loop_
_symmetry_equiv_pos_as_xyz
'x, y, z'
'-x, -y, -z'

loop_
_atom_site_label
_atom_site_type_symbol
_atom_site_fract_x
_atom_site_fract_y
_atom_site_fract_z
_atom_site_U_iso_or_equiv
_atom_site_adp_type
_atom_site_occupancy
_atom_site_symmetry_multiplicity
_atom_site_calc_flag
_atom_site_refinement_flags
_atom_site_disorder_assembly
_atom_site_disorder_group
N100 N 0.5320(3) 0.2058(3) 0.2679(2) 0.0260(6) Uani 1 1 d . . .
N101 N 0.4360(3) 0.2372(3) 0.2543(2) 0.0200(6) Uani 1 1 d . . .
Re1 Re 0.270122(12) 0.299845(11) 0.228445(9) 0.01388(5) Uani 1 1 d . . .
N1 N 0.2530(3) 0.2645(3) 0.0835(2) 0.0192(5) Uani 1 1 d . . .
N2 N 0.3859(3) 0.4684(2) 0.2708(2) 0.0174(5) Uani 1 1 d . . .
N3 N 0.1423(3) 0.1836(2) 0.3166(2) 0.0185(5) Uani 1 1 d . . .
N4 N 0.1006(3) 0.3850(3) 0.1899(2) 0.0200(6) Uani 1 1 d . . .
C1 C 0.1226(4) 0.2848(4) 0.0255(3) 0.0264(7) Uani 1 1 d . . .
H1A H 0.0302 0.2129 0.0286 0.032 Uiso 1 1 calc R . .
H1B H 0.1442 0.2986 -0.0467 0.032 Uiso 1 1 calc R . .
C2 C 0.1029(4) 0.3984(3) 0.0766(3) 0.0260(7) Uani 1 1 d . . .
H2A H 0.1870 0.4724 0.0614 0.031 Uiso 1 1 calc R . .
H2B H 0.0073 0.4081 0.0499 0.031 Uiso 1 1 calc R . .
C3 C 0.3199(4) 0.5660(3) 0.2486(3) 0.0262(8) Uani 1 1 d . . .
H3A H 0.3531 0.6017 0.1830 0.031 Uiso 1 1 calc R . .
H3B H 0.3543 0.6322 0.3027 0.031 Uiso 1 1 calc R . .
C4 C 0.1499(4) 0.5103(3) 0.2434(3) 0.0253(7) Uani 1 1 d . . .
H4A H 0.1145 0.5034 0.3131 0.030 Uiso 1 1 calc R . .
H4B H 0.1044 0.5641 0.2062 0.030 Uiso 1 1 calc R . .
C5 C -0.0169(4) 0.1643(4) 0.3389(3) 0.0267(8) Uani 1 1 d . . .
H5A H -0.0299 0.1423 0.4106 0.032 Uiso 1 1 calc R . .
H5B H -0.0832 0.0938 0.2955 0.032 Uiso 1 1 calc R . .
C6 C -0.0679(4) 0.2736(4) 0.3218(3) 0.0288(8) Uani 1 1 d . . .
H6A H -0.0064 0.3424 0.3686 0.035 Uiso 1 1 calc R . .
H6B H -0.1741 0.2524 0.3396 0.035 Uiso 1 1 calc R . .
C7 C -0.0565(4) 0.3160(3) 0.2143(3) 0.0251(7) Uani 1 1 d . . .
H7A H -0.0976 0.2435 0.1664 0.030 Uiso 1 1 calc R . .
H7B H -0.1195 0.3690 0.2041 0.030 Uiso 1 1 calc R . .
C10 C 0.3430(4) 0.2129(3) 0.0266(2) 0.0195(6) Uani 1 1 d . . .
C11 C 0.4980(4) 0.2684(3) 0.0270(2) 0.0216(7) Uani 1 1 d . . .
C12 C 0.5882(4) 0.2174(3) -0.0263(3) 0.0226(7) Uani 1 1 d . . .
C13 C 0.5241(4) 0.1091(3) -0.0844(3) 0.0246(7) Uani 1 1 d . . .
C14 C 0.3699(4) 0.0541(3) -0.0884(3) 0.0242(7) Uani 1 1 d . . .
C15 C 0.2825(4) 0.1047(3) -0.0331(3) 0.0215(7) Uani 1 1 d . . .
C20 C 0.5392(3) 0.5117(3) 0.3062(2) 0.0169(6) Uani 1 1 d . . .
C21 C 0.5906(4) 0.4662(3) 0.3925(2) 0.0183(6) Uani 1 1 d . . .
C22 C 0.7391(4) 0.5061(3) 0.4290(2) 0.0204(6) Uani 1 1 d . . .
C23 C 0.8450(4) 0.5961(3) 0.3802(3) 0.0234(7) Uani 1 1 d . . .
C24 C 0.7990(4) 0.6428(3) 0.2946(3) 0.0244(7) Uani 1 1 d . . .
C25 C 0.6502(4) 0.5993(3) 0.2580(3) 0.0222(7) Uani 1 1 d . . .
C30 C 0.1896(3) 0.0897(3) 0.3605(2) 0.0163(6) Uani 1 1 d . . .
C31 C 0.1840(4) -0.0152(3) 0.3033(3) 0.0220(7) Uani 1 1 d . . .
C32 C 0.2354(4) -0.1040(3) 0.3437(3) 0.0260(7) Uani 1 1 d . . .
C33 C 0.2938(4) -0.0911(4) 0.4437(3) 0.0310(8) Uani 1 1 d . . .
C34 C 0.2986(4) 0.0102(4) 0.5020(3) 0.0289(8) Uani 1 1 d . . .
C35 C 0.2462(4) 0.0984(3) 0.4614(3) 0.0242(7) Uani 1 1 d . . .
F11 F 0.5665(2) 0.37665(19) 0.07774(17) 0.0288(5) Uani 1 1 d . . .
F12 F 0.7380(2) 0.2740(2) -0.02333(17) 0.0323(5) Uani 1 1 d . . .
F13 F 0.6102(3) 0.0587(2) -0.13444(18) 0.0350(5) Uani 1 1 d . . .
F14 F 0.3064(3) -0.0519(2) -0.14363(19) 0.0375(6) Uani 1 1 d . . .
F15 F 0.1331(2) 0.0448(2) -0.03736(18) 0.0327(5) Uani 1 1 d . . .
F21 F 0.4918(2) 0.38289(18) 0.44603(15) 0.0232(4) Uani 1 1 d . . .
F22 F 0.7816(3) 0.4603(2) 0.51389(17) 0.0338(5) Uani 1 1 d . . .
F23 F 0.9887(2) 0.6393(2) 0.41828(17) 0.0325(5) Uani 1 1 d . . .
F24 F 0.8998(2) 0.7297(2) 0.24560(18) 0.0400(6) Uani 1 1 d . . .
F25 F 0.6137(2) 0.6449(2) 0.17074(17) 0.0349(5) Uani 1 1 d . . .
F31 F 0.1283(2) -0.03057(19) 0.20597(16) 0.0277(4) Uani 1 1 d . . .
F32 F 0.2301(3) -0.2042(2) 0.2865(2) 0.0378(6) Uani 1 1 d . . .
F33 F 0.3442(3) -0.1782(2) 0.4814(2) 0.0465(7) Uani 1 1 d . . .
F34 F 0.3545(3) 0.0224(3) 0.59949(19) 0.0436(6) Uani 1 1 d . . .
F35 F 0.2501(3) 0.1958(2) 0.52148(16) 0.0330(5) Uani 1 1 d . . .

loop_
_atom_site_aniso_label
_atom_site_aniso_U_11
_atom_site_aniso_U_22
_atom_site_aniso_U_33
_atom_site_aniso_U_23
_atom_site_aniso_U_13
_atom_site_aniso_U_12
N100 0.0253(15) 0.0232(15) 0.0303(16) 0.0012(12) 0.0033(12) 0.0089(13)
N101 0.0251(15) 0.0161(13) 0.0135(12) 0.0002(10) 0.0008(10) -0.0002(11)
Re1 0.01273(7) 0.01182(7) 0.01719(7) 0.00127(4) -0.00027(4) 0.00435(5)
N1 0.0177(13) 0.0207(14) 0.0205(13) 0.0013(11) -0.0011(10) 0.0084(11)
N2 0.0153(12) 0.0158(13) 0.0217(13) 0.0025(10) -0.0016(10) 0.0063(10)
N3 0.0147(12) 0.0147(13) 0.0260(14) 0.0025(11) 0.0014(10) 0.0047(10)
N4 0.0193(13) 0.0206(14) 0.0210(14) -0.0009(11) -0.0026(10) 0.0086(11)
C1 0.0261(17) 0.034(2) 0.0209(17) 0.0018(14) -0.0038(13) 0.0130(16)
C2 0.0267(17) 0.0263(19) 0.0258(18) 0.0065(14) -0.0029(14) 0.0102(15)
C3 0.0244(17) 0.0117(15) 0.042(2) 0.0012(14) -0.0091(15) 0.0067(13)
C4 0.0244(17) 0.0186(17) 0.0350(19) -0.0033(14) -0.0070(14) 0.0117(14)
C5 0.0158(15) 0.035(2) 0.0303(19) 0.0064(15) 0.0062(13) 0.0089(15)
C6 0.0210(17) 0.036(2) 0.033(2) 0.0067(16) 0.0054(14) 0.0125(16)
C7 0.0162(15) 0.0279(19) 0.0308(19) -0.0017(14) -0.0006(13) 0.0073(14)
C10 0.0233(16) 0.0207(16) 0.0156(15) 0.0034(12) -0.0002(12) 0.0089(13)
C11 0.0248(16) 0.0200(16) 0.0172(15) 0.0017(12) -0.0006(12) 0.0038(13)
C12 0.0176(15) 0.0259(18) 0.0230(16) 0.0063(13) 0.0043(12) 0.0045(13)
C13 0.0243(17) 0.0300(19) 0.0220(17) 0.0030(14) 0.0081(13) 0.0112(15)
C14 0.0258(17) 0.0194(17) 0.0237(17) -0.0033(13) 0.0042(13) 0.0023(14)
C15 0.0205(16) 0.0217(17) 0.0205(16) 0.0003(13) 0.0025(12) 0.0042(13)
C20 0.0148(14) 0.0139(15) 0.0210(15) -0.0025(12) -0.0014(11) 0.0038(12)
C21 0.0205(15) 0.0169(15) 0.0173(15) 0.0007(12) 0.0014(12) 0.0058(12)
C22 0.0229(16) 0.0233(17) 0.0165(15) 0.0000(12) -0.0046(12) 0.0107(14)
C23 0.0150(15) 0.0289(19) 0.0247(17) -0.0033(14) -0.0015(12) 0.0059(14)
C24 0.0172(15) 0.0253(18) 0.0254(17) 0.0022(14) 0.0015(13) -0.0003(14)
C25 0.0250(17) 0.0224(17) 0.0177(15) 0.0040(13) -0.0022(12) 0.0063(14)
C30 0.0177(14) 0.0171(15) 0.0136(14) 0.0074(11) 0.0054(11) 0.0038(12)
C31 0.0193(15) 0.0192(16) 0.0266(17) 0.0037(13) 0.0066(13) 0.0042(13)
C32 0.0232(17) 0.0162(16) 0.040(2) 0.0070(14) 0.0124(15) 0.0068(13)
C33 0.0201(17) 0.0264(19) 0.049(2) 0.0190(17) 0.0079(16) 0.0081(15)
C34 0.0213(17) 0.034(2) 0.0278(18) 0.0147(15) 0.0021(14) 0.0024(15)
C35 0.0221(16) 0.0213(17) 0.0275(18) 0.0034(14) 0.0055(13) 0.0041(14)
F11 0.0261(11) 0.0219(11) 0.0318(11) -0.0074(9) -0.0020(9) 0.0004(9)
F12 0.0184(10) 0.0396(13) 0.0345(12) 0.0018(10) 0.0038(9) 0.0033(9)
F13 0.0333(12) 0.0395(13) 0.0355(12) -0.0012(10) 0.0145(10) 0.0149(10)
F14 0.0326(12) 0.0299(12) 0.0430(14) -0.0167(10) 0.0072(10) 0.0016(10)
F15 0.0197(10) 0.0334(12) 0.0377(12) -0.0094(10) 0.0054(9) -0.0005(9)
F21 0.0242(10) 0.0226(10) 0.0213(10) 0.0074(8) 0.0035(8) 0.0051(8)
F22 0.0310(12) 0.0435(14) 0.0266(11) 0.0110(10) -0.0089(9) 0.0125(10)
F23 0.0155(10) 0.0446(14) 0.0336(12) -0.0004(10) -0.0063(8) 0.0063(9)
F24 0.0217(11) 0.0465(15) 0.0368(13) 0.0159(11) -0.0013(9) -0.0096(10)
F25 0.0273(11) 0.0384(13) 0.0302(12) 0.0189(10) -0.0076(9) -0.0013(10)
F31 0.0292(11) 0.0222(11) 0.0303(11) -0.0024(9) 0.0025(9) 0.0069(9)
F32 0.0359(13) 0.0177(11) 0.0633(17) 0.0047(10) 0.0148(11) 0.0116(10)
F33 0.0407(14) 0.0402(15) 0.0674(18) 0.0317(13) 0.0096(13) 0.0221(12)
F34 0.0416(14) 0.0548(17) 0.0320(13) 0.0191(12) -0.0033(10) 0.0123(12)
F35 0.0416(13) 0.0316(12) 0.0242(11) -0.0024(9) 0.0042(9) 0.0101(10)

loop_
_atom_type_symbol
_atom_type_description
_atom_type_scat_dispersion_real
_atom_type_scat_dispersion_imag
_atom_type_scat_source
C C 0.0033 0.0016 'International Tables Vol C Tables 4.2.6.8 and 6.1.1.4'
H H 0.0000 0.0000 'International Tables Vol C Tables 4.2.6.8 and 6.1.1.4'
N N 0.0061 0.0033 'International Tables Vol C Tables 4.2.6.8 and 6.1.1.4'
F F 0.0171 0.0103 'International Tables Vol C Tables 4.2.6.8 and 6.1.1.4'
Re Re -1.0185 7.2310 'International Tables Vol C Tables 4.2.6.8 and 6.1.1.4'

loop_
_geom_angle_atom_site_label_1
_geom_angle_atom_site_label_2
_geom_angle_atom_site_label_3
_geom_angle
_geom_angle_site_symmetry_1
_geom_angle_site_symmetry_3
_geom_angle_publ_flag
N100 N101 Re1 177.7(3) . . y
N1 Re1 N2 114.60(12) . . y
N1 Re1 N3 120.12(12) . . y
N2 Re1 N3 123.87(12) . . y
N1 Re1 N101 94.73(11) . . y
N2 Re1 N101 95.06(11) . . y
N3 Re1 N101 92.18(12) . . y
N1 Re1 N4 82.55(11) . . y
N2 Re1 N4 81.11(11) . . y
N3 Re1 N4 94.00(11) . . y
N101 Re1 N4 173.81(11) . . y
C10 N1 C1 116.1(3) . . ?
C10 N1 Re1 127.4(2) . . ?
C1 N1 Re1 116.4(2) . . ?
C20 N2 C3 114.6(3) . . ?
C20 N2 Re1 125.8(2) . . ?
C3 N2 Re1 118.7(2) . . ?
C30 N3 C5 109.4(3) . . ?
C30 N3 Re1 121.1(2) . . ?
C5 N3 Re1 129.1(2) . . ?
C7 N4 C2 108.4(3) . . ?
C7 N4 C4 109.2(3) . . ?
C2 N4 C4 109.5(3) . . ?
C7 N4 Re1 116.3(2) . . ?
C2 N4 Re1 105.4(2) . . ?
C4 N4 Re1 107.89(19) . . ?
N1 C1 C2 105.8(3) . . ?
N4 C2 C1 109.6(3) . . ?
N2 C3 C4 108.6(3) . . ?
N4 C4 C3 110.1(3) . . ?
N3 C5 C6 114.7(3) . . ?
C5 C6 C7 114.3(3) . . ?
N4 C7 C6 113.3(3) . . ?
C11 C10 C15 115.8(3) . . ?
C11 C10 N1 121.6(3) . . ?
C15 C10 N1 122.6(3) . . ?
F11 C11 C10 120.5(3) . . ?
F11 C11 C12 117.2(3) . . ?
C10 C11 C12 122.3(3) . . ?
F12 C12 C13 119.5(3) . . ?
F12 C12 C11 120.2(3) . . ?
C13 C12 C11 120.3(3) . . ?
F13 C13 C14 120.8(3) . . ?
F13 C13 C12 120.6(3) . . ?
C14 C13 C12 118.6(3) . . ?
F14 C14 C13 119.2(3) . . ?
F14 C14 C15 120.5(3) . . ?
C13 C14 C15 120.2(3) . . ?
F15 C15 C14 117.6(3) . . ?
F15 C15 C10 119.7(3) . . ?
C14 C15 C10 122.7(3) . . ?
C25 C20 C21 115.0(3) . . ?
C25 C20 N2 123.6(3) . . ?
C21 C20 N2 121.4(3) . . ?
F21 C21 C22 117.2(3) . . ?
F21 C21 C20 119.8(3) . . ?
C22 C21 C20 123.0(3) . . ?
F22 C22 C21 120.3(3) . . ?
F22 C22 C23 119.7(3) . . ?
C21 C22 C23 119.9(3) . . ?
F23 C23 C24 121.0(3) . . ?
F23 C23 C22 120.1(3) . . ?
C24 C23 C22 118.9(3) . . ?
F24 C24 C23 119.9(3) . . ?
F24 C24 C25 119.9(3) . . ?
C23 C24 C25 120.2(3) . . ?
F25 C25 C24 117.2(3) . . ?
F25 C25 C20 119.7(3) . . ?
C24 C25 C20 123.0(3) . . ?
C31 C30 C35 116.5(3) . . ?
C31 C30 N3 121.2(3) . . ?
C35 C30 N3 122.3(3) . . ?
F31 C31 C32 118.7(3) . . ?
F31 C31 C30 119.6(3) . . ?
C32 C31 C30 121.6(3) . . ?
F32 C32 C31 120.5(4) . . ?
F32 C32 C33 119.1(3) . . ?
C31 C32 C33 120.4(3) . . ?
F33 C33 C34 121.4(4) . . ?
F33 C33 C32 119.4(4) . . ?
C34 C33 C32 119.2(3) . . ?
F34 C34 C33 119.2(4) . . ?
F34 C34 C35 120.6(4) . . ?
C33 C34 C35 120.2(4) . . ?
F35 C35 C34 118.6(3) . . ?
F35 C35 C30 119.3(3) . . ?
C34 C35 C30 122.1(3) . . ?

loop_
_geom_bond_atom_site_label_1
_geom_bond_atom_site_label_2
_geom_bond_distance
_geom_bond_site_symmetry_2
_geom_bond_publ_flag
N100 N101 1.087(4) . y
N101 Re1 1.943(3) . y
Re1 N1 1.929(3) . y
Re1 N2 1.941(3) . y
Re1 N3 1.943(3) . y
Re1 N4 2.178(3) . y
N1 C10 1.416(4) . ?
N1 C1 1.498(4) . ?
N2 C20 1.411(4) . ?
N2 C3 1.484(4) . ?
N3 C30 1.427(4) . ?
N3 C5 1.487(4) . ?
N4 C7 1.488(4) . ?
N4 C2 1.506(4) . ?
N4 C4 1.507(4) . ?
C1 C2 1.527(5) . ?
C3 C4 1.513(5) . ?
C5 C6 1.509(5) . ?
C6 C7 1.510(5) . ?
C10 C11 1.387(5) . ?
C10 C15 1.391(5) . ?
C11 F11 1.343(4) . ?
C11 C12 1.388(5) . ?
C12 F12 1.343(4) . ?
C12 C13 1.384(5) . ?
C13 F13 1.332(4) . ?
C13 C14 1.377(5) . ?
C14 F14 1.344(4) . ?
C14 C15 1.381(5) . ?
C15 F15 1.344(4) . ?
C20 C25 1.389(5) . ?
C20 C21 1.396(4) . ?
C21 F21 1.345(4) . ?
C21 C22 1.375(4) . ?
C22 F22 1.348(4) . ?
C22 C23 1.383(5) . ?
C23 F23 1.342(4) . ?
C23 C24 1.373(5) . ?
C24 F24 1.342(4) . ?
C24 C25 1.378(5) . ?
C25 F25 1.353(4) . ?
C30 C31 1.392(5) . ?
C30 C35 1.394(5) . ?
C31 F31 1.344(4) . ?
C31 C32 1.379(5) . ?
C32 F32 1.349(4) . ?
C32 C33 1.385(6) . ?
C33 F33 1.342(4) . ?
C33 C34 1.368(6) . ?
C34 F34 1.347(4) . ?
C34 C35 1.379(5) . ?
C35 F35 1.347(4) . ?
